data_7225788
loop_
_publ_author_name
'Eichstaedt, K.'
'Wicher, B.'
'Gdaniec, M.'
'Po\/lo\'nski, T.'

_publ_section_title
;
 Halogen bonded polypseudorotaxanes based on a pillar[5]arene host
;
_journal_issue 31
_journal_name_full CrystEngComm
_journal_page_first 5807
_journal_paper_doi 10.1039/C6CE01416J
_journal_volume 18
_journal_year 2016
_chemical_formula_sum 'C67 H68 F8 I4 N4 O12'
_chemical_formula_weight 1780.85
_space_group_crystal_system orthorhombic
_space_group_IT_number 60
_space_group_name_Hall '-P 2n 2ab'
_space_group_name_H-M_alt 'P b c n'
_symmetry_space_group_name_Hall '-P 2n 2ab'
_symmetry_space_group_name_H-M 'P b c n'
_atom_sites_solution_hydrogens mixed
_audit_creation_method SHELXL-2014/7
_audit_update_record
;
2016-03-18 deposited with the CCDC.
2016-07-01 downloaded from the CCDC.
;
_cell_angle_alpha 90
_cell_angle_beta 90
_cell_angle_gamma 90
_cell_formula_units_Z 4
_cell_length_a 20.04603(13)
_cell_length_b 23.88917(14)
_cell_length_c 14.22073(10)
_cell_measurement_reflns_used 35908
_cell_measurement_temperature 130(2)
_cell_measurement_theta_max 76.06
_cell_measurement_theta_min 2.83
_cell_volume 6810.07(8)
_computing_cell_refinement 'CrysAlis Pro (Agilent Technologies, 2014)'
_computing_data_collection 'CrysAlis Pro (Agilent Technologies, 2014)'
_computing_data_reduction 'CrysAlis Pro (Agilent Technologies, 2014)'
_computing_structure_refinement 'SHELXL-2014/7 (Sheldrick, 2014)'
_computing_structure_solution 'SIR2004 (Burla et al., 2005)'
_diffrn_ambient_temperature 130(2)
_diffrn_detector_area_resol_mean 5.1996
_diffrn_measured_fraction_theta_full 0.998
_diffrn_measured_fraction_theta_max 0.999
_diffrn_measurement_device_type 'SuperNova, Dual, Cu at zero, Atlas'
_diffrn_measurement_method '\w scans'
_diffrn_radiation_type CuK\a
_diffrn_radiation_wavelength 1.54184
_diffrn_reflns_av_R_equivalents 0.0498
_diffrn_reflns_av_unetI/netI 0.0213
_diffrn_reflns_Laue_measured_fraction_full 0.998
_diffrn_reflns_Laue_measured_fraction_max 0.999
_diffrn_reflns_limit_h_max 24
_diffrn_reflns_limit_h_min -25
_diffrn_reflns_limit_k_max 28
_diffrn_reflns_limit_k_min -29
_diffrn_reflns_limit_l_max 16
_diffrn_reflns_limit_l_min -17
_diffrn_reflns_number 66932
_diffrn_reflns_point_group_measured_fraction_full 0.998
_diffrn_reflns_point_group_measured_fraction_max 0.999
_diffrn_reflns_theta_full 67.684
_diffrn_reflns_theta_max 74.502
_diffrn_reflns_theta_min 6.552
_diffrn_source 'sealed X-ray tube'
_exptl_absorpt_coefficient_mu 15.107
_exptl_absorpt_correction_T_max 0.416
_exptl_absorpt_correction_T_min 0.061
_exptl_absorpt_correction_type gaussian
_exptl_absorpt_process_details
;
CrysAlisPro, Agilent Technologies,
Version 1.171.37.31 (release 14-01-2014 CrysAlis171 .NET)
(compiled Jan 14 2014,18:38:05)
Numerical absorption correction based on gaussian integration over
            a multifaceted crystal model
Empirical absorption correction using spherical harmonics,
 implemented in SCALE3 ABSPACK scaling algorithm.
;
_exptl_crystal_colour colorless
_exptl_crystal_density_diffrn 1.737
_exptl_crystal_description prism
_exptl_crystal_F_000 3512
_exptl_crystal_recrystallization_method 'Re-crystallisation from solvent'
_exptl_crystal_size_max 0.43
_exptl_crystal_size_mid 0.19
_exptl_crystal_size_min 0.070
_refine_diff_density_max 1.022
_refine_diff_density_min -1.030
_refine_diff_density_rms 0.103
_refine_ls_extinction_method none
_refine_ls_goodness_of_fit_ref 1.178
_refine_ls_hydrogen_treatment mixed
_refine_ls_matrix_type full
_refine_ls_number_parameters 409
_refine_ls_number_reflns 6952
_refine_ls_number_restraints 4
_refine_ls_restrained_S_all 1.179
_refine_ls_R_factor_all 0.0471
_refine_ls_R_factor_gt 0.0460
_refine_ls_shift/su_max 0.001
_refine_ls_shift/su_mean 0.000
_refine_ls_structure_factor_coef Fsqd
_refine_ls_weighting_details 'w=1/[\s^2^(Fo^2^)+(0.0156P)^2^+42.6227P] where P=(Fo^2^+2Fc^2^)/3'
_refine_ls_weighting_scheme calc
_refine_ls_wR_factor_gt 0.1036
_refine_ls_wR_factor_ref 0.1041
_reflns_Friedel_coverage 0.000
_reflns_number_gt 6739
_reflns_number_total 6952
_reflns_threshold_expression 'I > 2\s(I)'
_cod_data_source_file c6ce01416j2.cif
_cod_data_source_block Me5PA-1-4-water
_cod_depositor_comments 'Adding full bibliography for 7225786--7225788.cif.'
_cod_database_code 7225788
_shelx_shelxl_version_number 2014/7
_shelx_space_group_comment
;
The symmetry employed for this shelxl refinement is uniquely defined
by the following loop, which should always be used as a source of
symmetry information in preference to the above space-group names.
They are only intended as comments.
;
_shelx_estimated_absorpt_t_min 0.065
_shelx_estimated_absorpt_t_max 0.418

loop_
_space_group_symop_operation_xyz
'x, y, z'
'-x+1/2, -y+1/2, z+1/2'
'-x, y, -z+1/2'
'x+1/2, -y+1/2, -z'
'-x, -y, -z'
'x-1/2, y-1/2, -z-1/2'
'x, -y, z-1/2'
'-x-1/2, y-1/2, z'

loop_
_atom_site_label
_atom_site_type_symbol
_atom_site_fract_x
_atom_site_fract_y
_atom_site_fract_z
_atom_site_U_iso_or_equiv
_atom_site_adp_type
_atom_site_occupancy
_atom_site_site_symmetry_order
_atom_site_calc_flag
_atom_site_refinement_flags_posn
_atom_site_refinement_flags_adp
_atom_site_refinement_flags_occupancy
I1 I 0.11018(2) 0.39434(2) 0.24466(3) 0.03530(10) Uani 1 1 d . . .
I2 I 0.37430(2) 0.58168(2) 0.29332(3) 0.04252(11) Uani 1 1 d . . .
F1 F 0.19793(18) 0.43098(13) 0.4213(2) 0.0419(8) Uani 1 1 d . . .
F2 F 0.29926(17) 0.50221(14) 0.4396(2) 0.0433(8) Uani 1 1 d . . .
F3 F 0.29523(16) 0.53693(15) 0.1142(2) 0.0435(8) Uani 1 1 d . . .
F4 F 0.19255(16) 0.46694(15) 0.0945(2) 0.0429(8) Uani 1 1 d . . .
O1 O 0.30286(17) 0.34492(14) 0.1654(2) 0.0267(7) Uani 1 1 d . . .
O2 O 0.47240(17) 0.43161(16) 0.4360(2) 0.0299(8) Uani 1 1 d . . .
O4 O 0.33989(18) 0.25973(14) 0.5050(2) 0.0292(7) Uani 1 1 d . . .
O5 O 0.30105(17) 0.13274(14) 0.1840(2) 0.0287(7) Uani 1 1 d . . .
O6 O 0.48064(17) 0.07684(16) 0.4424(2) 0.0321(8) Uani 1 1 d . . .
C1 C 0.3459(2) 0.36731(18) 0.2316(3) 0.0207(9) Uani 1 1 d . . .
C2 C 0.3339(2) 0.35303(17) 0.3250(3) 0.0186(8) Uani 1 1 d . . .
C3 C 0.3754(2) 0.37568(18) 0.3937(3) 0.0218(9) Uani 1 1 d . . .
H3 H 0.3672 0.3673 0.4579 0.026 Uiso 1 1 calc R U .
C4 C 0.4284(2) 0.41022(19) 0.3704(3) 0.0223(9) Uani 1 1 d . . .
C5 C 0.4406(2) 0.42418(17) 0.2775(3) 0.0193(9) Uani 1 1 d . . .
C6 C 0.3985(2) 0.40280(18) 0.2081(3) 0.0223(9) Uani 1 1 d . . .
H6 H 0.4058 0.4126 0.1442 0.027 Uiso 1 1 calc R U .
C7 C 0.2783(2) 0.31359(19) 0.3525(3) 0.0229(9) Uani 1 1 d . . .
H7A H 0.2400 0.3192 0.3094 0.028 Uiso 1 1 calc R U .
H7B H 0.2632 0.3227 0.4170 0.028 Uiso 1 1 calc R U .
C8 C 0.2995(2) 0.25240(18) 0.3490(3) 0.0214(9) Uani 1 1 d . . .
C9 C 0.2889(2) 0.22071(19) 0.2692(3) 0.0229(9) Uani 1 1 d . . .
H9 H 0.2670 0.2374 0.2170 0.027 Uiso 1 1 calc R U .
C10 C 0.3092(2) 0.16529(18) 0.2628(3) 0.0213(9) Uani 1 1 d . . .
C11 C 0.3415(2) 0.14011(18) 0.3391(3) 0.0190(8) Uani 1 1 d . . .
C12 C 0.3508(2) 0.17107(19) 0.4208(3) 0.0214(9) Uani 1 1 d . . .
H12 H 0.3712 0.1540 0.4738 0.026 Uiso 1 1 calc R U .
C13 C 0.3304(2) 0.22678(19) 0.4259(3) 0.0217(9) Uani 1 1 d . . .
C14 C 0.3661(2) 0.08020(18) 0.3325(3) 0.0210(9) Uani 1 1 d . . .
H14A H 0.3347 0.0581 0.2937 0.025 Uiso 1 1 calc R U .
H14B H 0.3671 0.0635 0.3962 0.025 Uiso 1 1 calc R U .
C15 C 0.4356(2) 0.07685(17) 0.2894(3) 0.0219(9) Uani 1 1 d . . .
C16 C 0.4444(2) 0.07572(18) 0.1926(3) 0.0231(9) Uani 1 1 d . . .
H16 H 0.4064 0.0746 0.1528 0.028 Uiso 1 1 calc R U .
C17 C 0.4921(2) 0.07627(18) 0.3470(3) 0.0221(9) Uani 1 1 d . . .
C18 C 0.5000 0.4601(3) 0.2500 0.0231(13) Uani 1 2 d S T P
H18A H 0.4875 0.4845 0.1965 0.028 Uiso 0.5 1 calc R U P
H18B H 0.5125 0.4845 0.3035 0.028 Uiso 0.5 1 calc R U P
C19 C 0.4525(3) 0.4330(3) 0.5308(4) 0.0421(14) Uani 1 1 d . . .
H19A H 0.4091 0.4516 0.5359 0.063 Uiso 1 1 calc R U .
H19B H 0.4856 0.4537 0.5677 0.063 Uiso 1 1 calc R U .
H19C H 0.4490 0.3946 0.5548 0.063 Uiso 1 1 calc R U .
C20 C 0.3138(3) 0.3597(3) 0.0695(4) 0.0372(12) Uani 1 1 d . . .
H20A H 0.3096 0.4004 0.0623 0.056 Uiso 1 1 calc R U .
H20B H 0.2806 0.3410 0.0298 0.056 Uiso 1 1 calc R U .
H20C H 0.3587 0.3480 0.0506 0.056 Uiso 1 1 calc R U .
C21 C 0.3589(3) 0.2317(2) 0.5898(4) 0.0361(12) Uani 1 1 d . . .
H21A H 0.3249 0.2040 0.6064 0.054 Uiso 1 1 calc R U .
H21B H 0.3632 0.2591 0.6407 0.054 Uiso 1 1 calc R U .
H21C H 0.4018 0.2128 0.5803 0.054 Uiso 1 1 calc R U .
C22 C 0.2613(3) 0.1553(2) 0.1102(4) 0.0364(12) Uani 1 1 d . . .
H22A H 0.2161 0.1625 0.1336 0.055 Uiso 1 1 calc R U .
H22B H 0.2594 0.1286 0.0580 0.055 Uiso 1 1 calc R U .
H22C H 0.2811 0.1905 0.0882 0.055 Uiso 1 1 calc R U .
C23 C 0.5367(3) 0.0674(3) 0.5037(4) 0.0475(16) Uani 1 1 d . . .
H23A H 0.5592 0.0325 0.4857 0.071 Uiso 1 1 calc R U .
H23B H 0.5211 0.0644 0.5689 0.071 Uiso 1 1 calc R U .
H23C H 0.5681 0.0987 0.4984 0.071 Uiso 1 1 calc R U .
C24 C 0.1928(2) 0.4466(2) 0.2581(4) 0.0290(10) Uani 1 1 d . . .
C25 C 0.2217(3) 0.4562(2) 0.3437(3) 0.0299(11) Uani 1 1 d . . .
C26 C 0.2745(3) 0.4934(2) 0.3536(3) 0.0286(10) Uani 1 1 d . . .
C27 C 0.2996(2) 0.5215(2) 0.2775(4) 0.0280(10) Uani 1 1 d . . .
C28 C 0.2720(2) 0.5109(2) 0.1911(3) 0.0285(10) Uani 1 1 d . . .
C29 C 0.2190(3) 0.4744(2) 0.1807(3) 0.0287(10) Uani 1 1 d . . .
O1W O 0.5000 0.1892(3) 0.7500 0.071(2) Uani 1 2 d S T P
H1W H 0.4883 0.2136 0.7882 0.085 Uiso 0.5 1 d R U P
N1A N 0.4667(4) 0.2581(4) 0.0966(5) 0.044(2) Uiso 0.5 1 d DG . P
C2A C 0.4988(4) 0.2738(4) 0.0116(6) 0.078(5) Uiso 0.5 1 d G . P
H2A H 0.5378 0.2962 0.0063 0.094 Uiso 0.5 1 d R U P
N3A N 0.4622(5) 0.2503(5) -0.0643(5) 0.062(3) Uiso 0.5 1 d G . P
C4A C 0.4076(5) 0.2201(5) -0.0261(7) 0.073(5) Uiso 0.5 1 d G . P
H4A H 0.3749 0.2002 -0.0610 0.088 Uiso 0.5 1 d R U P
C5A C 0.4104(5) 0.2249(4) 0.0733(6) 0.066(4) Uiso 0.5 1 d G . P
H5A H 0.3799 0.2088 0.1166 0.079 Uiso 0.5 1 d R U P
C6A C 0.4898(9) 0.2749(5) 0.1869(7) 0.065(4) Uiso 0.5 1 d D . P
H6AA H 0.4577 0.3013 0.2156 0.078 Uiso 0.5 1 d R U P
H6AB H 0.5329 0.2946 0.1793 0.078 Uiso 0.5 1 d R U P
C7A C 0.5000 0.2288(4) 0.2500 0.067(3) Uiso 1 2 d DS . P
H7AA H 0.5291 0.2014 0.2223 0.081 Uiso 0.5 1 d R U P
H7AB H 0.4581 0.2115 0.2649 0.081 Uiso 0.5 1 d R U P
N10A N 0.5517(6) 0.2470(5) 0.5015(6) 0.077(4) Uiso 0.5 1 d G . P
C11A C 0.5179(5) 0.2904(5) 0.5501(8) 0.078(5) Uiso 0.5 1 d G . P
H11A H 0.4785 0.3089 0.5297 0.093 Uiso 0.5 1 d R U P
N12A N 0.5532(5) 0.3014(4) 0.6347(7) 0.074(4) Uiso 0.5 1 d G . P
C13A C 0.6089(5) 0.2648(4) 0.6383(7) 0.046(3) Uiso 0.5 1 d G . P
H13A H 0.6412 0.2631 0.6872 0.056 Uiso 0.5 1 d R U P
C14A C 0.6080(5) 0.2312(4) 0.5559(8) 0.089(6) Uiso 0.5 1 d G . P
H14C H 0.6396 0.2030 0.5401 0.107 Uiso 0.5 1 d R U P
C9A C 0.5356(11) 0.2165(8) 0.4179(13) 0.094(6) Uiso 0.5 1 d D . P
H9AA H 0.4927 0.1966 0.4269 0.112 Uiso 0.5 1 d R U P
H9AB H 0.5703 0.1879 0.4061 0.112 Uiso 0.5 1 d R U P
C8A C 0.5315(11) 0.2517(8) 0.3355(10) 0.096(6) Uiso 0.5 1 d D . P
H8AA H 0.5059 0.2842 0.3519 0.115 Uiso 0.5 1 d R U P
H8AB H 0.5755 0.2643 0.3189 0.115 Uiso 0.5 1 d R U P
O2W O 0.4811(5) 0.3374(5) -0.2060(8) 0.066(3) Uiso 0.5 1 d . . P
H2W H 0.5000 0.324(3) -0.2500 0.02(2) Uiso 1 2 d S . P

loop_
_atom_site_aniso_label
_atom_site_aniso_U_11
_atom_site_aniso_U_22
_atom_site_aniso_U_33
_atom_site_aniso_U_23
_atom_site_aniso_U_13
_atom_site_aniso_U_12
I1 0.03200(17) 0.03137(16) 0.0425(2) -0.00622(14) 0.00778(14) 0.00215(13)
I2 0.03343(18) 0.03875(19) 0.0554(2) -0.00505(16) -0.01334(16) 0.00080(14)
F1 0.057(2) 0.0415(17) 0.0272(16) 0.0117(13) 0.0050(14) 0.0062(15)
F2 0.055(2) 0.0506(19) 0.0240(16) -0.0039(14) -0.0143(14) 0.0112(16)
F3 0.0402(18) 0.062(2) 0.0289(17) -0.0016(15) 0.0093(14) -0.0103(16)
F4 0.0403(18) 0.067(2) 0.0212(15) -0.0093(15) -0.0001(13) -0.0096(16)
O1 0.0310(17) 0.0341(17) 0.0150(15) -0.0009(13) -0.0036(13) -0.0060(14)
O2 0.0301(18) 0.048(2) 0.0119(15) -0.0051(14) -0.0003(13) -0.0050(15)
O4 0.041(2) 0.0306(17) 0.0157(16) -0.0019(13) -0.0021(14) 0.0046(15)
O5 0.0346(18) 0.0289(17) 0.0225(17) -0.0033(14) -0.0110(14) 0.0061(14)
O6 0.0265(18) 0.051(2) 0.0188(17) 0.0034(15) -0.0034(14) -0.0015(15)
C1 0.022(2) 0.024(2) 0.016(2) 0.0009(17) -0.0012(17) 0.0060(17)
C2 0.019(2) 0.019(2) 0.017(2) -0.0003(16) 0.0024(16) 0.0044(16)
C3 0.024(2) 0.024(2) 0.017(2) 0.0001(17) 0.0014(17) 0.0054(17)
C4 0.025(2) 0.025(2) 0.018(2) -0.0022(17) -0.0004(18) 0.0038(18)
C5 0.019(2) 0.0180(19) 0.021(2) -0.0009(16) 0.0032(17) 0.0035(16)
C6 0.025(2) 0.021(2) 0.021(2) 0.0014(17) 0.0011(18) 0.0047(17)
C7 0.021(2) 0.026(2) 0.022(2) 0.0018(18) 0.0026(18) 0.0005(18)
C8 0.020(2) 0.024(2) 0.020(2) 0.0008(17) 0.0028(17) -0.0004(17)
C9 0.021(2) 0.026(2) 0.022(2) 0.0043(18) -0.0018(17) 0.0008(17)
C10 0.025(2) 0.024(2) 0.015(2) -0.0002(17) -0.0014(17) -0.0006(17)
C11 0.0162(19) 0.024(2) 0.017(2) 0.0030(17) -0.0006(16) -0.0017(16)
C12 0.022(2) 0.026(2) 0.016(2) 0.0040(17) -0.0008(17) -0.0021(17)
C13 0.023(2) 0.025(2) 0.018(2) 0.0001(17) 0.0011(17) -0.0029(17)
C14 0.023(2) 0.020(2) 0.019(2) 0.0029(17) -0.0039(17) -0.0039(17)
C15 0.020(2) 0.0154(19) 0.030(2) 0.0000(17) -0.0060(18) -0.0013(16)
C16 0.020(2) 0.024(2) 0.026(2) -0.0003(18) -0.0071(18) -0.0001(17)
C17 0.027(2) 0.022(2) 0.017(2) 0.0012(17) -0.0053(18) -0.0003(18)
C18 0.022(3) 0.021(3) 0.026(3) 0.000 0.002(3) 0.000
C19 0.049(3) 0.054(3) 0.024(3) -0.009(2) 0.001(2) -0.011(3)
C20 0.035(3) 0.056(3) 0.021(2) 0.000(2) -0.004(2) -0.009(2)
C21 0.045(3) 0.042(3) 0.022(2) 0.003(2) -0.006(2) 0.010(2)
C22 0.051(3) 0.032(3) 0.026(3) 0.000(2) -0.013(2) 0.003(2)
C23 0.037(3) 0.082(5) 0.023(3) 0.009(3) -0.011(2) -0.007(3)
C24 0.026(2) 0.024(2) 0.037(3) -0.004(2) 0.004(2) 0.0061(19)
C25 0.040(3) 0.026(2) 0.023(2) 0.0029(19) 0.003(2) 0.013(2)
C26 0.034(3) 0.031(2) 0.020(2) -0.0038(19) -0.006(2) 0.014(2)
C27 0.026(2) 0.028(2) 0.030(3) -0.008(2) -0.002(2) 0.0059(19)
C28 0.028(2) 0.037(3) 0.020(2) -0.001(2) 0.0056(19) 0.004(2)
C29 0.031(3) 0.036(3) 0.019(2) -0.007(2) -0.0003(19) 0.006(2)
O1W 0.045(4) 0.041(4) 0.127(7) 0.000 -0.007(4) 0.000

loop_
_atom_type_symbol
_atom_type_description
_atom_type_scat_dispersion_real
_atom_type_scat_dispersion_imag
_atom_type_scat_source
C C 0.0181 0.0091 'International Tables Vol C Tables 4.2.6.8 and 6.1.1.4'
H H 0.0000 0.0000 'International Tables Vol C Tables 4.2.6.8 and 6.1.1.4'
F F 0.0727 0.0534 'International Tables Vol C Tables 4.2.6.8 and 6.1.1.4'
I I -0.3257 6.8362 'International Tables Vol C Tables 4.2.6.8 and 6.1.1.4'
N N 0.0311 0.0180 'International Tables Vol C Tables 4.2.6.8 and 6.1.1.4'
O O 0.0492 0.0322 'International Tables Vol C Tables 4.2.6.8 and 6.1.1.4'

loop_
_geom_angle_atom_site_label_1
_geom_angle_atom_site_label_2
_geom_angle_atom_site_label_3
_geom_angle
C1 O1 C20 117.3(4)
C4 O2 C19 118.3(4)
C13 O4 C21 117.0(4)
C10 O5 C22 116.9(4)
C17 O6 C23 117.7(4)
O1 C1 C2 116.5(4)
O1 C1 C6 123.0(4)
C2 C1 C6 120.5(4)
C3 C2 C1 118.1(4)
C3 C2 C7 120.1(4)
C1 C2 C7 121.8(4)
C4 C3 C2 121.5(4)
C4 C3 H3 119.3
C2 C3 H3 119.3
O2 C4 C3 123.3(4)
O2 C4 C5 116.2(4)
C3 C4 C5 120.5(4)
C4 C5 C6 118.6(4)
C4 C5 C18 121.4(4)
C6 C5 C18 120.0(4)
C1 C6 C5 120.8(4)
C1 C6 H6 119.6
C5 C6 H6 119.6
C2 C7 C8 112.5(4)
C2 C7 H7A 109.1
C8 C7 H7A 109.1
C2 C7 H7B 109.1
C8 C7 H7B 109.1
H7A C7 H7B 107.8
C9 C8 C13 118.1(4)
C9 C8 C7 120.7(4)
C13 C8 C7 121.2(4)
C8 C9 C10 122.1(4)
C8 C9 H9 118.9
C10 C9 H9 118.9
O5 C10 C9 124.0(4)
O5 C10 C11 116.4(4)
C9 C10 C11 119.6(4)
C12 C11 C10 118.8(4)
C12 C11 C14 120.7(4)
C10 C11 C14 120.6(4)
C11 C12 C13 120.8(4)
C11 C12 H12 119.6
C13 C12 H12 119.6
O4 C13 C12 123.0(4)
O4 C13 C8 116.5(4)
C12 C13 C8 120.4(4)
C11 C14 C15 111.8(3)
C11 C14 H14A 109.2
C15 C14 H14A 109.2
C11 C14 H14B 109.2
C15 C14 H14B 109.2
H14A C14 H14B 107.9
C16 C15 C17 118.6(4)
C16 C15 C14 121.0(4)
C17 C15 C14 120.3(4)
C15 C16 H16 119.4
O6 C17 C15 116.3(4)
C5 C18 H18A 109.4
C5 C18 H18B 109.4
H18A C18 H18B 108.0
O2 C19 H19A 109.5
O2 C19 H19B 109.5
H19A C19 H19B 109.5
O2 C19 H19C 109.5
H19A C19 H19C 109.5
H19B C19 H19C 109.5
O1 C20 H20A 109.5
O1 C20 H20B 109.5
H20A C20 H20B 109.5
O1 C20 H20C 109.5
H20A C20 H20C 109.5
H20B C20 H20C 109.5
O4 C21 H21A 109.5
O4 C21 H21B 109.5
H21A C21 H21B 109.5
O4 C21 H21C 109.5
H21A C21 H21C 109.5
H21B C21 H21C 109.5
O5 C22 H22A 109.5
O5 C22 H22B 109.5
H22A C22 H22B 109.5
O5 C22 H22C 109.5
H22A C22 H22C 109.5
H22B C22 H22C 109.5
O6 C23 H23A 109.5
O6 C23 H23B 109.5
H23A C23 H23B 109.5
O6 C23 H23C 109.5
H23A C23 H23C 109.5
H23B C23 H23C 109.5
C25 C24 C29 117.6(5)
C25 C24 I1 121.3(4)
C29 C24 I1 121.0(4)
F1 C25 C24 120.3(5)
F1 C25 C26 118.2(5)
C24 C25 C26 121.4(5)
F2 C26 C27 120.6(5)
F2 C26 C25 118.5(5)
C27 C26 C25 120.9(5)
C26 C27 C28 118.0(5)
C26 C27 I2 121.1(4)
C28 C27 I2 120.9(4)
F3 C28 C27 120.3(5)
F3 C28 C29 118.2(4)
C27 C28 C29 121.5(5)
F4 C29 C28 118.9(5)
F4 C29 C24 120.6(5)
C28 C29 C24 120.6(5)
C5A N1A C2A 108.0
C5A N1A C6A 128.8(9)
C2A N1A C6A 123.2(9)
N1A C2A N3A 108.0
N1A C2A H2A 126.0
N3A C2A H2A 126.0
C4A N3A C2A 108.0
C5A C4A H4A 126.0
N3A C4A H4A 126.0
N1A C5A C4A 108.0
N1A C5A H5A 126.0
C4A C5A H5A 126.0
N1A C6A C7A 113.2(8)
N1A C6A H6AA 109.9
C7A C6A H6AA 108.8
N1A C6A H6AB 108.6
C7A C6A H6AB 108.1
H6AA C6A H6AB 108.0
C6A C7A C8A 106.9(11)
C6A C7A H7AA 110.6
C8A C7A H7AA 109.3
C6A C7A H7AB 110.1
C8A C7A H7AB 110.7
H7AA C7A H7AB 109.2
C11A N10A C14A 108.0
C11A N10A C9A 131.9(12)
C14A N10A C9A 119.8(12)
N10A C11A N12A 108.0
N10A C11A H11A 126.0
N12A C11A H11A 126.0
C11A N12A C13A 108.0
C14A C13A N12A 108.0
C14A C13A H13A 126.0
N12A C13A H13A 126.0
N10A C14A C13A 108.0
N10A C14A H14C 126.0
C13A C14A H14C 126.0
N10A C9A C8A 112.9(14)
N10A C9A H9AA 109.5
C8A C9A H9AA 109.6
N10A C9A H9AB 109.4
C8A C9A H9AB 107.7
H9AA C9A H9AB 107.5
C9A C8A C7A 118.4(15)
C9A C8A H8AA 107.6
C7A C8A H8AA 105.7
C9A C8A H8AB 109.3
C7A C8A H8AB 107.9
H8AA C8A H8AB 107.3

loop_
_geom_bond_atom_site_label_1
_geom_bond_atom_site_label_2
_geom_bond_distance
_geom_bond_site_symmetry_2
I1 C24 2.082(5) .
I2 C27 2.088(5) .
F1 C25 1.345(6) .
F2 C26 1.337(5) .
F3 C28 1.341(6) .
F4 C29 1.348(6) .
O1 C1 1.385(5) .
O1 C20 1.425(6) .
O2 C4 1.382(5) .
O2 C19 1.405(6) .
O4 C13 1.386(5) .
O4 C21 1.432(6) .
O5 C10 1.373(5) .
O5 C22 1.424(6) .
O6 C17 1.376(6) .
O6 C23 1.441(6) .
C1 C2 1.393(6) .
C1 C6 1.394(6) .
C2 C3 1.392(6) .
C2 C7 1.512(6) .
C3 C4 1.385(6) .
C3 H3 0.9500 .
C4 C5 1.386(6) .
C5 C6 1.395(6) .
C5 C18 1.519(5) .
C6 H6 0.9500 .
C7 C8 1.523(6) .
C7 H7A 0.9900 .
C7 H7B 0.9900 .
C8 C9 1.380(6) .
C8 C13 1.399(6) .
C9 C10 1.388(6) .
C9 H9 0.9500 .
C10 C11 1.400(6) .
C11 C12 1.390(6) .
C11 C14 1.517(6) .
C12 C13 1.394(6) .
C12 H12 0.9500 .
C14 C15 1.524(6) .
C14 H14A 0.9900 .
C14 H14B 0.9900 .
C15 C16 1.387(7) .
C15 C17 1.399(6) .
C16 C17 1.393(7) 3_655
C16 H16 0.9500 .
C17 C16 1.392(7) 3_655
C18 C5 1.518(5) 3_655
C18 H18A 0.9900 .
C18 H18B 0.9900 .
C19 H19A 0.9800 .
C19 H19B 0.9800 .
C19 H19C 0.9800 .
C20 H20A 0.9800 .
C20 H20B 0.9800 .
C20 H20C 0.9800 .
C21 H21A 0.9800 .
C21 H21B 0.9800 .
C21 H21C 0.9800 .
C22 H22A 0.9800 .
C22 H22B 0.9800 .
C22 H22C 0.9800 .
C23 H23A 0.9800 .
C23 H23B 0.9800 .
C23 H23C 0.9800 .
C24 C25 1.368(7) .
C24 C29 1.388(7) .
C25 C26 1.388(8) .
C26 C27 1.370(7) .
C27 C28 1.371(7) .
C28 C29 1.382(7) .
O1W H1W 0.8303 .
N1A C5A 1.4200 .
N1A C2A 1.4200 .
N1A C6A 1.422(9) .
C2A N3A 1.4200 .
C2A H2A 0.9500 .
N3A C4A 1.4200 .
C4A C5A 1.4200 .
C4A H4A 0.9499 .
C5A H5A 0.9499 .
C6A C7A 1.436(9) .
C6A H6AA 0.9898 .
C6A H6AB 0.9900 .
C7A C8A 1.476(9) .
C7A H7AA 0.9600 .
C7A H7AB 0.9599 .
N10A C11A 1.4200 .
N10A C14A 1.4200 .
N10A C9A 1.43(2) .
C11A N12A 1.4200 .
C11A H11A 0.9499 .
N12A C13A 1.4200 .
C13A C14A 1.4200 .
C13A H13A 0.9500 .
C14A H14C 0.9500 .
C9A C8A 1.445(10) .
C9A H9AA 0.9900 .
C9A H9AB 0.9899 .
C8A H8AA 0.9598 .
C8A H8AB 0.9600 .
O2W H2W 0.80(3) .

loop_
_geom_hbond_atom_site_label_D
_geom_hbond_atom_site_label_H
_geom_hbond_atom_site_label_A
_geom_hbond_distance_DH
_geom_hbond_distance_HA
_geom_hbond_distance_DA
_geom_hbond_angle_DHA
_geom_hbond_site_symmetry_A
C19 H19A F3 0.98 2.55 3.445(7) 151.0 7_566
C22 H22B F1 0.98 2.56 3.483(6) 157.7 2_554
O1W H1W N3A 0.83 2.33 3.11(5) 156.3 1_556
O1W H1W N12A 0.83 2.51 3.32(4) 165.0 3_656
O2W H2W N12A 0.80(3) 2.03(6) 2.82(6) 171(8) 1_554

loop_
_geom_torsion_atom_site_label_1
_geom_torsion_atom_site_label_2
_geom_torsion_atom_site_label_3
_geom_torsion_atom_site_label_4
_geom_torsion
C20 O1 C1 C2 179.1(4)
C20 O1 C1 C6 -0.3(6)
O1 C1 C2 C3 -178.7(4)
C6 C1 C2 C3 0.7(6)
O1 C1 C2 C7 2.0(6)
C6 C1 C2 C7 -178.6(4)
C1 C2 C3 C4 -1.8(6)
C7 C2 C3 C4 177.5(4)
C19 O2 C4 C3 -19.6(7)
C19 O2 C4 C5 161.7(5)
C2 C3 C4 O2 -177.1(4)
C2 C3 C4 C5 1.4(7)
O2 C4 C5 C6 178.7(4)
C3 C4 C5 C6 0.1(6)
O2 C4 C5 C18 1.1(6)
C3 C4 C5 C18 -177.6(4)
O1 C1 C6 C5 -179.9(4)
C2 C1 C6 C5 0.8(6)
C4 C5 C6 C1 -1.2(6)
C18 C5 C6 C1 176.6(4)
C3 C2 C7 C8 -92.6(5)
C1 C2 C7 C8 86.6(5)
C2 C7 C8 C9 -93.5(5)
C2 C7 C8 C13 86.3(5)
C13 C8 C9 C10 -1.5(7)
C7 C8 C9 C10 178.3(4)
C22 O5 C10 C9 -9.0(7)
C22 O5 C10 C11 172.6(4)
C8 C9 C10 O5 -178.3(4)
C8 C9 C10 C11 0.1(7)
O5 C10 C11 C12 -179.7(4)
C9 C10 C11 C12 1.8(6)
O5 C10 C11 C14 0.5(6)
C9 C10 C11 C14 -178.0(4)
C10 C11 C12 C13 -2.2(6)
C14 C11 C12 C13 177.6(4)
C21 O4 C13 C12 -12.8(7)
C21 O4 C13 C8 167.8(4)
C11 C12 C13 O4 -178.6(4)
C11 C12 C13 C8 0.8(7)
C9 C8 C13 O4 -179.6(4)
C7 C8 C13 O4 0.7(6)
C9 C8 C13 C12 1.0(7)
C7 C8 C13 C12 -178.7(4)
C12 C11 C14 C15 -93.8(5)
C10 C11 C14 C15 86.0(5)
C11 C14 C15 C16 -84.8(5)
C11 C14 C15 C17 93.5(5)
C23 O6 C17 C15 170.4(5)
C16 C15 C17 O6 -179.3(4)
C14 C15 C17 O6 2.3(6)
C29 C24 C25 F1 179.2(4)
I1 C24 C25 F1 1.4(6)
C29 C24 C25 C26 1.3(7)
I1 C24 C25 C26 -176.5(3)
F1 C25 C26 F2 0.0(7)
C24 C25 C26 F2 178.0(4)
F1 C25 C26 C27 -178.2(4)
C24 C25 C26 C27 -0.3(7)
F2 C26 C27 C28 -179.6(4)
C25 C26 C27 C28 -1.4(7)
F2 C26 C27 I2 -2.7(6)
C25 C26 C27 I2 175.5(3)
C26 C27 C28 F3 -179.3(4)
I2 C27 C28 F3 3.8(6)
C26 C27 C28 C29 2.0(7)
I2 C27 C28 C29 -174.9(4)
F3 C28 C29 F4 -0.7(7)
C27 C28 C29 F4 178.0(4)
F3 C28 C29 C24 -179.7(4)
C27 C28 C29 C24 -0.9(8)
C25 C24 C29 F4 -179.7(4)
I1 C24 C29 F4 -1.8(6)
C25 C24 C29 C28 -0.8(7)
I1 C24 C29 C28 177.1(4)
C5A N1A C2A N3A 0.0
C6A N1A C2A N3A -179.5(11)
N1A C2A N3A C4A 0.0
C2A N3A C4A C5A 0.0
C2A N1A C5A C4A 0.0
C6A N1A C5A C4A 179.5(12)
N3A C4A C5A N1A 0.0
C5A N1A C6A C7A 54.3(17)
C2A N1A C6A C7A -126.3(10)
N1A C6A C7A C8A 173.1(13)
C14A N10A C11A N12A 0.0
C9A N10A C11A N12A 174.0(16)
N10A C11A N12A C13A 0.0
C11A N12A C13A C14A 0.0
C11A N10A C14A C13A 0.0
C9A N10A C14A C13A -174.9(14)
C11A N10A C9A C8A 62(2)
C14A N10A C9A C8A -124.1(17)
N10A C9A C8A C7A -165.6(16)
C6A C7A C8A C9A 168.1(18)
